data_4304170
loop_
_publ_author_name
'Yi Liu'
'Ling Chen'
'Li-Ming Wu'
'George H. Chan'
'Richard P. Van Duyne'

_publ_section_title
;
Syntheses, Crystal and Band Structures, and Magnetic and Optical Properties
of New CsLnCdTe3 (Ln = La, Pr, Nd, Sm, Gd-Tm, and Lu)
;
_journal_name_full 'Inorganic Chemistry'
_journal_page_first 855
_journal_page_last 862
_journal_paper_doi 10.1021/ic7016402
_journal_volume 47
_journal_year 2008
_chemical_formula_sum 'Cd Cl0 Cs Dy Te3'
_chemical_formula_weight 790.61
_chemical_name_common Dy
_chemical_name_systematic
; 
 ? 
;
_space_group_IT_number 63
_symmetry_cell_setting orthorhombic
_symmetry_space_group_name_Hall '-C 2c 2'
_symmetry_space_group_name_H-M 'C m c m'
_atom_sites_solution_primary direct
_atom_sites_solution_secondary difmap
_audit_creation_method SHELXL-97
_cell_angle_alpha 90.00
_cell_angle_beta 90.00
_cell_angle_gamma 90.00
_cell_formula_units_Z 4
_cell_length_a 4.483(7)
_cell_length_b 16.75(3)
_cell_length_c 11.745(18)
_cell_measurement_reflns_used 801
_cell_measurement_temperature 293(2)
_cell_measurement_theta_max 27.4835
_cell_measurement_theta_min 3.4706
_cell_volume 882(2)
_computing_cell_refinement 'CrystalClear (Rigaku Corp., 2000)'
_computing_data_collection 'CrystalClear (Rigaku Corp., 2000)'
_computing_data_reduction 'CrystalClear (Rigaku Corp., 2000)'
_computing_structure_refinement 'SHELXL-97 (Sheldrick, 1997)'
_computing_structure_solution 'SHELXS-97 (Sheldrick, 1990)'
_diffrn_ambient_temperature 293(2)
_diffrn_detector_area_resol_mean 14.6306
_diffrn_measured_fraction_theta_full 0.997
_diffrn_measured_fraction_theta_max 0.997
_diffrn_measurement_device_type 'Rigaku Mercury CCD'
_diffrn_measurement_method CCD_Profile_fitting
_diffrn_radiation_monochromator graphite
_diffrn_radiation_source 'fine-focus sealed tube'
_diffrn_radiation_type MoK\a
_diffrn_radiation_wavelength 0.71073
_diffrn_reflns_av_R_equivalents 0.0624
_diffrn_reflns_av_sigmaI/netI 0.0402
_diffrn_reflns_limit_h_max 5
_diffrn_reflns_limit_h_min -5
_diffrn_reflns_limit_k_max 21
_diffrn_reflns_limit_k_min -21
_diffrn_reflns_limit_l_max 15
_diffrn_reflns_limit_l_min -9
_diffrn_reflns_number 3144
_diffrn_reflns_theta_full 27.49
_diffrn_reflns_theta_max 27.49
_diffrn_reflns_theta_min 3.47
_exptl_absorpt_coefficient_mu 24.514
_exptl_absorpt_correction_T_max 0.479
_exptl_absorpt_correction_T_min 0.239
_exptl_absorpt_correction_type multi-scan
_exptl_crystal_colour 'dark red'
_exptl_crystal_density_diffrn 5.956
_exptl_crystal_density_method 'not measured'
_exptl_crystal_description block
_exptl_crystal_F_000 1300
_exptl_crystal_size_max 0.0800
_exptl_crystal_size_mid 0.0500
_exptl_crystal_size_min 0.0300
_refine_diff_density_max 3.244
_refine_diff_density_min -3.104
_refine_diff_density_rms 0.558
_refine_ls_extinction_expression Fc^*^=kFc[1+0.001xFc^2^\l^3^/sin(2\q)]^-1/4^
_refine_ls_goodness_of_fit_ref 1.087
_refine_ls_hydrogen_treatment constr
_refine_ls_matrix_type full
_refine_ls_number_parameters 24
_refine_ls_number_reflns 595
_refine_ls_number_restraints 0
_refine_ls_restrained_S_all 1.087
_refine_ls_R_factor_all 0.0670
_refine_ls_R_factor_gt 0.0556
_refine_ls_shift/su_max 0.000
_refine_ls_shift/su_mean 0.000
_refine_ls_structure_factor_coef Fsqd
_refine_ls_weighting_details 'calc w=1/[\s^2^(Fo^2^)+(0.0604P)^2^+96.6703P] where P=(Fo^2^+2Fc^2^)/3'
_refine_ls_weighting_scheme calc
_refine_ls_wR_factor_gt 0.1247
_refine_ls_wR_factor_ref 0.1329
_reflns_number_gt 511
_reflns_number_total 595
_reflns_threshold_expression >2sigma(I)
_cod_data_source_file ic7016402-file001.cif
_cod_data_source_block E:\Dy\A.CIF
_cod_depositor_comments
;
The following automatic conversions were performed:
'_exptl_absorpt_correction_type' value 'Multi-scan' changed to
'multi-scan' according to
'/home/saulius/struct/CIF-dictionaries/cif_core.dic' dictionary named
'cif_core.dic' version 2.4.1 from 2010-06-29.

Automatic conversion script
Id: cif_fix_enum 1527 2010-12-29 10:47:43Z saulius 
;
_cod_database_code 4304170

loop_
_symmetry_equiv_pos_as_xyz
'x, y, z'
'-x, -y, z+1/2'
'-x, y, -z+1/2'
'x, -y, -z'
'x+1/2, y+1/2, z'
'-x+1/2, -y+1/2, z+1/2'
'-x+1/2, y+1/2, -z+1/2'
'x+1/2, -y+1/2, -z'
'-x, -y, -z'
'x, y, -z-1/2'
'x, -y, z-1/2'
'-x, y, z'
'-x+1/2, -y+1/2, -z'
'x+1/2, y+1/2, -z-1/2'
'x+1/2, -y+1/2, z-1/2'
'-x+1/2, y+1/2, z'

loop_
_atom_site_label
_atom_site_type_symbol
_atom_site_fract_x
_atom_site_fract_y
_atom_site_fract_z
_atom_site_U_iso_or_equiv
_atom_site_adp_type
_atom_site_occupancy
_atom_site_symmetry_multiplicity
_atom_site_calc_flag
_atom_site_refinement_flags
_atom_site_disorder_assembly
_atom_site_disorder_group
Cs1 Cs -0.5000 0.24791(14) 0.7500 0.0318(6) Uani 1 4 d S . .
Dy1 Dy 0.0000 0.0000 0.5000 0.0173(4) Uani 1 4 d S . .
Cd1 Cd -0.5000 -0.04063(15) 0.7500 0.0222(6) Uani 1 4 d S . .
Te2 Te 0.0000 0.06403(12) 0.7500 0.0174(5) Uani 1 4 d S . .
Te1 Te -0.5000 -0.12389(9) 0.54575(13) 0.0183(4) Uani 1 2 d S . .

loop_
_atom_site_aniso_label
_atom_site_aniso_U_11
_atom_site_aniso_U_22
_atom_site_aniso_U_33
_atom_site_aniso_U_23
_atom_site_aniso_U_13
_atom_site_aniso_U_12
Cs1 0.0271(12) 0.0335(12) 0.0347(13) 0.000 0.000 0.000
Dy1 0.0156(8) 0.0277(8) 0.0087(7) -0.0010(5) 0.000 0.000
Cd1 0.0195(12) 0.0344(13) 0.0128(11) 0.000 0.000 0.000
Te2 0.0150(10) 0.0293(11) 0.0080(10) 0.000 0.000 0.000
Te1 0.0155(8) 0.0268(8) 0.0125(7) -0.0008(5) 0.000 0.000

loop_
_atom_type_symbol
_atom_type_description
_atom_type_scat_dispersion_real
_atom_type_scat_dispersion_imag
_atom_type_scat_source
Cl Cl 0.1484 0.1585 'International Tables Vol C Tables 4.2.6.8 and 6.1.1.4'
Cd Cd -0.8075 1.2024 'International Tables Vol C Tables 4.2.6.8 and 6.1.1.4'
Te Te -0.5308 1.6751 'International Tables Vol C Tables 4.2.6.8 and 6.1.1.4'
Cs Cs -0.3680 2.1192 'International Tables Vol C Tables 4.2.6.8 and 6.1.1.4'
Dy Dy -0.1892 4.4098 'International Tables Vol C Tables 4.2.6.8 and 6.1.1.4'

loop_
_geom_angle_atom_site_label_1
_geom_angle_atom_site_label_2
_geom_angle_atom_site_label_3
_geom_angle
_geom_angle_site_symmetry_1
_geom_angle_site_symmetry_3
_geom_angle_publ_flag
Te2 Cs1 Te2 72.09(14) 1_455 . ?
Te2 Cs1 Te1 141.15(6) 1_455 14_557 ?
Te2 Cs1 Te1 96.11(10) . 14_557 ?
Te2 Cs1 Te1 96.11(10) 1_455 14_457 ?
Te2 Cs1 Te1 141.15(6) . 14_457 ?
Te1 Cs1 Te1 69.69(11) 14_557 14_457 ?
Te2 Cs1 Te1 96.11(10) 1_455 5_455 ?
Te2 Cs1 Te1 141.15(6) . 5_455 ?
Te1 Cs1 Te1 113.63(12) 14_557 5_455 ?
Te1 Cs1 Te1 75.40(12) 14_457 5_455 ?
Te2 Cs1 Te1 141.15(6) 1_455 5 ?
Te2 Cs1 Te1 96.11(10) . 5 ?
Te1 Cs1 Te1 75.40(12) 14_557 5 ?
Te1 Cs1 Te1 113.63(12) 14_457 5 ?
Te1 Cs1 Te1 69.69(11) 5_455 5 ?
Te2 Cs1 Te1 65.48(7) 1_455 9_456 ?
Te2 Cs1 Te1 65.48(7) . 9_456 ?
Te1 Cs1 Te1 143.68(5) 14_557 9_456 ?
Te1 Cs1 Te1 143.68(5) 14_457 9_456 ?
Te1 Cs1 Te1 75.88(10) 5_455 9_456 ?
Te1 Cs1 Te1 75.88(10) 5 9_456 ?
Te2 Cs1 Te1 65.48(7) 1_455 2_455 ?
Te2 Cs1 Te1 65.48(7) . 2_455 ?
Te1 Cs1 Te1 75.88(10) 14_557 2_455 ?
Te1 Cs1 Te1 75.88(10) 14_457 2_455 ?
Te1 Cs1 Te1 143.68(5) 5_455 2_455 ?
Te1 Cs1 Te1 143.68(5) 5 2_455 ?
Te1 Cs1 Te1 118.24(13) 9_456 2_455 ?
Te2 Cs1 Cd1 176.28(4) 1_455 5 ?
Te2 Cs1 Cd1 111.63(13) . 5 ?
Te1 Cs1 Cd1 39.82(6) 14_557 5 ?
Te1 Cs1 Cd1 80.97(11) 14_457 5 ?
Te1 Cs1 Cd1 80.97(11) 5_455 5 ?
Te1 Cs1 Cd1 39.82(6) 5 5 ?
Te1 Cs1 Cd1 115.70(6) 9_456 5 ?
Te1 Cs1 Cd1 115.70(6) 2_455 5 ?
Te2 Cs1 Cd1 111.63(13) 1_455 5_455 ?
Te2 Cs1 Cd1 176.28(4) . 5_455 ?
Te1 Cs1 Cd1 80.97(11) 14_557 5_455 ?
Te1 Cs1 Cd1 39.82(6) 14_457 5_455 ?
Te1 Cs1 Cd1 39.82(6) 5_455 5_455 ?
Te1 Cs1 Cd1 80.97(11) 5 5_455 ?
Te1 Cs1 Cd1 115.70(6) 9_456 5_455 ?
Te1 Cs1 Cd1 115.70(6) 2_455 5_455 ?
Cd1 Cs1 Cd1 64.66(13) 5 5_455 ?
Te2 Cs1 Cs1 126.05(7) 1_455 1_655 ?
Te2 Cs1 Cs1 53.95(7) . 1_655 ?
Te1 Cs1 Cs1 55.15(6) 14_557 1_655 ?
Te1 Cs1 Cs1 124.84(6) 14_457 1_655 ?
Te1 Cs1 Cs1 124.84(6) 5_455 1_655 ?
Te1 Cs1 Cs1 55.15(6) 5 1_655 ?
Te1 Cs1 Cs1 90.0 9_456 1_655 ?
Te1 Cs1 Cs1 90.0 2_455 1_655 ?
Cd1 Cs1 Cs1 57.67(6) 5 1_655 ?
Cd1 Cs1 Cs1 122.33(6) 5_455 1_655 ?
Te2 Cs1 Cs1 53.95(7) 1_455 1_455 ?
Te2 Cs1 Cs1 126.05(7) . 1_455 ?
Te1 Cs1 Cs1 124.84(6) 14_557 1_455 ?
Te1 Cs1 Cs1 55.16(6) 14_457 1_455 ?
Te1 Cs1 Cs1 55.15(6) 5_455 1_455 ?
Te1 Cs1 Cs1 124.84(6) 5 1_455 ?
Te1 Cs1 Cs1 90.0 9_456 1_455 ?
Te1 Cs1 Cs1 90.0 2_455 1_455 ?
Cd1 Cs1 Cs1 122.33(6) 5 1_455 ?
Cd1 Cs1 Cs1 57.67(6) 5_455 1_455 ?
Cs1 Cs1 Cs1 180.0 1_655 1_455 ?
Te1 Dy1 Te1 180.00(4) . 9_556 ?
Te1 Dy1 Te1 92.56(13) . 1_655 ?
Te1 Dy1 Te1 87.44(13) 9_556 1_655 ?
Te1 Dy1 Te1 87.44(13) . 9_456 ?
Te1 Dy1 Te1 92.56(13) 9_556 9_456 ?
Te1 Dy1 Te1 180.0 1_655 9_456 ?
Te1 Dy1 Te2 86.17(6) . 9_556 ?
Te1 Dy1 Te2 93.83(6) 9_556 9_556 ?
Te1 Dy1 Te2 86.17(6) 1_655 9_556 ?
Te1 Dy1 Te2 93.83(6) 9_456 9_556 ?
Te1 Dy1 Te2 93.83(6) . . ?
Te1 Dy1 Te2 86.17(6) 9_556 . ?
Te1 Dy1 Te2 93.83(6) 1_655 . ?
Te1 Dy1 Te2 86.17(6) 9_456 . ?
Te2 Dy1 Te2 180.0 9_556 . ?
Te1 Cd1 Te1 119.66(15) . 10_557 ?
Te1 Cd1 Te2 108.04(6) . . ?
Te1 Cd1 Te2 108.04(6) 10_557 . ?
Te1 Cd1 Te2 108.04(6) . 1_455 ?
Te1 Cd1 Te2 108.04(6) 10_557 1_455 ?
Te2 Cd1 Te2 103.94(17) . 1_455 ?
Te1 Cd1 Cs1 64.87(7) . 5_445 ?
Te1 Cd1 Cs1 64.87(7) 10_557 5_445 ?
Te2 Cd1 Cs1 160.36(7) . 5_445 ?
Te2 Cd1 Cs1 95.70(13) 1_455 5_445 ?
Te1 Cd1 Cs1 64.87(7) . 5_545 ?
Te1 Cd1 Cs1 64.87(7) 10_557 5_545 ?
Te2 Cd1 Cs1 95.70(13) . 5_545 ?
Te2 Cd1 Cs1 160.36(7) 1_455 5_545 ?
Cs1 Cd1 Cs1 64.66(13) 5_445 5_545 ?
Cd1 Te2 Cd1 103.94(17) . 1_655 ?
Cd1 Te2 Dy1 77.80(5) . . ?
Cd1 Te2 Dy1 77.80(5) 1_655 . ?
Cd1 Te2 Dy1 77.80(5) . 2 ?
Cd1 Te2 Dy1 77.80(5) 1_655 2 ?
Dy1 Te2 Dy1 139.87(11) . 2 ?
Cd1 Te2 Cs1 164.07(7) . 1_655 ?
Cd1 Te2 Cs1 91.98(14) 1_655 1_655 ?
Dy1 Te2 Cs1 106.10(5) . 1_655 ?
Dy1 Te2 Cs1 106.10(5) 2 1_655 ?
Cd1 Te2 Cs1 91.98(14) . . ?
Cd1 Te2 Cs1 164.07(7) 1_655 . ?
Dy1 Te2 Cs1 106.10(5) . . ?
Dy1 Te2 Cs1 106.10(5) 2 . ?
Cs1 Te2 Cs1 72.09(14) 1_655 . ?
Cd1 Te1 Dy1 79.25(8) . . ?
Cd1 Te1 Dy1 79.25(8) . 1_455 ?
Dy1 Te1 Dy1 92.56(13) . 1_455 ?
Cd1 Te1 Cs1 75.31(11) . 5_545 ?
Dy1 Te1 Cs1 93.40(11) . 5_545 ?
Dy1 Te1 Cs1 152.26(6) 1_455 5_545 ?
Cd1 Te1 Cs1 75.31(11) . 5_445 ?
Dy1 Te1 Cs1 152.26(6) . 5_445 ?
Dy1 Te1 Cs1 93.40(11) 1_455 5_445 ?
Cs1 Te1 Cs1 69.69(11) 5_545 5_445 ?
Cd1 Te1 Cs1 179.29(7) . 9_456 ?
Dy1 Te1 Cs1 101.23(8) . 9_456 ?
Dy1 Te1 Cs1 101.23(8) 1_455 9_456 ?
Cs1 Te1 Cs1 104.12(10) 5_545 9_456 ?
Cs1 Te1 Cs1 104.12(10) 5_445 9_456 ?

loop_
_geom_bond_atom_site_label_1
_geom_bond_atom_site_label_2
_geom_bond_distance
_geom_bond_site_symmetry_2
_geom_bond_publ_flag
Cs1 Te2 3.809(5) 1_455 ?
Cs1 Te2 3.809(5) . ?
Cs1 Te1 3.923(4) 14_557 ?
Cs1 Te1 3.923(4) 14_457 ?
Cs1 Te1 3.923(4) 5_455 ?
Cs1 Te1 3.923(4) 5 ?
Cs1 Te1 4.047(5) 9_456 ?
Cs1 Te1 4.047(5) 2_455 ?
Cs1 Cd1 4.191(6) 5 ?
Cs1 Cd1 4.191(6) 5_455 ?
Cs1 Cs1 4.483(7) 1_655 ?
Cs1 Cs1 4.483(7) 1_455 ?
Dy1 Te1 3.101(4) . ?
Dy1 Te1 3.101(4) 9_556 ?
Dy1 Te1 3.101(4) 1_655 ?
Dy1 Te1 3.101(4) 9_456 ?
Dy1 Te2 3.126(4) 9_556 ?
Dy1 Te2 3.126(4) . ?
Cd1 Te1 2.775(4) . ?
Cd1 Te1 2.775(4) 10_557 ?
Cd1 Te2 2.845(4) . ?
Cd1 Te2 2.845(4) 1_455 ?
Cd1 Cs1 4.191(6) 5_445 ?
Cd1 Cs1 4.191(6) 5_545 ?
Te2 Cd1 2.845(4) 1_655 ?
Te2 Dy1 3.126(4) 2 ?
Te2 Cs1 3.809(5) 1_655 ?
Te1 Dy1 3.101(4) 1_455 ?
Te1 Cs1 3.923(4) 5_545 ?
Te1 Cs1 3.923(4) 5_445 ?
Te1 Cs1 4.047(5) 9_456 ?
